data_4002815
loop_
_publ_author_name
'Wang, Zhenbin'
'Chu, Iek-Heng'
'Zhou, Fei'
'Ong, Shyue Ping'

_publ_section_title
;
 Electronic Structure Descriptor for the Discovery of Narrow-Band
 Red-Emitting Phosphors
;
_journal_issue 11
_journal_name_full 'Chemistry of Materials'
_journal_page_first 4024
_journal_paper_doi 10.1021/acs.chemmater.6b01496
_journal_volume 28
_journal_year 2016
_chemical_formula_structural BaLi2Al2(SiN3)2
_chemical_formula_sum 'Al8 Ba4 Li8 N24 Si8'
_space_group_IT_number 56
_symmetry_Int_Tables_number 56
_symmetry_space_group_name_Hall '-P 2ab 2ac'
_symmetry_space_group_name_H-M 'P c c n'
_cell_angle_alpha 90.00000000
_cell_angle_beta 90.00000000
_cell_angle_gamma 90.00000000
_cell_formula_units_Z 4
_cell_length_a 7.81448395
_cell_length_b 7.97064069
_cell_length_c 10.03211585
_cell_volume 624.865
_cod_data_source_file 8.cif
_cod_data_source_block BaLi2Al2(SiN3)2
_cod_original_cell_volume 624.864819517
_cod_original_sg_symbol_H-M Pccn
_cod_original_formula_sum 'Ba4 Li8 Al8 Si8 N24'
_cod_database_code 4002815

loop_
_symmetry_equiv_pos_site_id
_symmetry_equiv_pos_as_xyz
1 'x, y, z'
2 '-x, -y, -z'
3 '-x+1/2, -y+1/2, z'
4 'x+1/2, y+1/2, -z'
5 'x+1/2, -y, -z+1/2'
6 '-x+1/2, y, z+1/2'
7 '-x, y+1/2, -z+1/2'
8 'x, -y+1/2, z+1/2'

loop_
_atom_site_aniso_type_symbol
_atom_site_aniso_U_11
_atom_site_aniso_U_22
_atom_site_aniso_U_33
_atom_site_aniso_U_12
_atom_site_aniso_U_13
_atom_site_aniso_U_23
Ba 0 0 0 0 0 0
Li 0 0 0 0 0 0
Al 0 0 0 0 0 0
Si 0 0 0 0 0 0
N 0 0 0 0 0 0

loop_
_atom_site_type_symbol
_atom_site_label
_atom_site_symmetry_multiplicity
_atom_site_fract_x
_atom_site_fract_y
_atom_site_fract_z
_atom_site_occupancy
Ba Ba1 4 0.250000 0.750000 0.158329 1
Li Li2 8 0.136790 0.131766 0.755241 1
Al Al3 8 0.033658 0.122926 0.084757 1
Si Si4 8 0.120138 0.031703 0.419258 1
N N5 8 0.008306 0.149168 0.543568 1
N N6 8 0.093627 0.100026 0.259767 1
N N7 8 0.165577 0.004112 0.957226 1

_cod_struct_determination_method theoretical
